data_2232066
loop_
_publ_author_name
'Li, Xiao-Yan'

_publ_section_title
;
 <i>N</i>'-[(1<i>E</i>)-(2-Hydroxynaphthalen-1-yl)methylidene]-2-methoxybenzohydrazide
;
_journal_coeditor_code SU2316
_journal_issue 10
_journal_name_full 'Acta Crystallographica Section E'
_journal_page_first o2713
_journal_paper_doi 10.1107/S1600536811038153
_journal_volume 67
_journal_year 2011
_chemical_formula_iupac 'C19 H16 N2 O3'
_chemical_formula_moiety 'C19 H16 N2 O3'
_chemical_formula_sum 'C19 H16 N2 O3'
_chemical_formula_weight 320.34
_chemical_name_systematic
;
<i>N</i>'-[(1<i>E</i>)-(2-hydroxynaphthalen-1-yl)methylidene]-2-\
methoxybenzohydrazide
;
_space_group_IT_number 2
_symmetry_cell_setting triclinic
_symmetry_space_group_name_Hall '-P 1'
_symmetry_space_group_name_H-M 'P -1'
_atom_sites_solution_hydrogens geom
_atom_sites_solution_primary direct
_atom_sites_solution_secondary difmap
_audit_creation_method SHELXL-97
_cell_angle_alpha 107.507(3)
_cell_angle_beta 108.475(3)
_cell_angle_gamma 95.885(3)
_cell_formula_units_Z 6
_cell_length_a 12.2266(19)
_cell_length_b 14.212(3)
_cell_length_c 15.805(2)
_cell_measurement_reflns_used 1972
_cell_measurement_temperature 298(2)
_cell_measurement_theta_max 25.0
_cell_measurement_theta_min 2.7
_cell_volume 2424.0(7)
_computing_cell_refinement 'SAINT (Bruker, 1998)'
_computing_data_collection 'SMART (Bruker, 1998)'
_computing_data_reduction 'SAINT (Bruker, 1998)'
_computing_molecular_graphics 'SHELXTL (Sheldrick, 2008)'
_computing_publication_material 'SHELXTL (Sheldrick, 2008)'
_computing_structure_refinement 'SHELXL-97 (Sheldrick, 2008)'
_computing_structure_solution 'SHELXS-97 (Sheldrick, 2008)'
_diffrn_ambient_temperature 298(2)
_diffrn_measured_fraction_theta_full 0.979
_diffrn_measured_fraction_theta_max 0.979
_diffrn_measurement_device_type 'Bruker SMART CCD area-detector'
_diffrn_measurement_method '\w scans'
_diffrn_radiation_monochromator graphite
_diffrn_radiation_source 'fine-focus sealed tube'
_diffrn_radiation_type MoK\a
_diffrn_radiation_wavelength 0.71073
_diffrn_reflns_av_R_equivalents 0.0541
_diffrn_reflns_av_sigmaI/netI 0.1277
_diffrn_reflns_limit_h_max 15
_diffrn_reflns_limit_h_min -15
_diffrn_reflns_limit_k_max 17
_diffrn_reflns_limit_k_min -18
_diffrn_reflns_limit_l_max 20
_diffrn_reflns_limit_l_min -20
_diffrn_reflns_number 20059
_diffrn_reflns_theta_full 27.00
_diffrn_reflns_theta_max 27.00
_diffrn_reflns_theta_min 2.33
_diffrn_standards_number 0
_exptl_absorpt_coefficient_mu 0.090
_exptl_absorpt_correction_T_max 0.9813
_exptl_absorpt_correction_T_min 0.9795
_exptl_absorpt_correction_type multi-scan
_exptl_absorpt_process_details '(SADABS; Sheldrick, 1996)'
_exptl_crystal_colour colourless
_exptl_crystal_density_diffrn 1.317
_exptl_crystal_density_method 'not measured'
_exptl_crystal_description block
_exptl_crystal_F_000 1008
_exptl_crystal_size_max 0.23
_exptl_crystal_size_mid 0.23
_exptl_crystal_size_min 0.21
_refine_diff_density_max 0.128
_refine_diff_density_min -0.151
_refine_ls_extinction_method none
_refine_ls_goodness_of_fit_ref 0.935
_refine_ls_hydrogen_treatment mixed
_refine_ls_matrix_type full
_refine_ls_number_parameters 666
_refine_ls_number_reflns 10353
_refine_ls_number_restraints 4
_refine_ls_restrained_S_all 0.935
_refine_ls_R_factor_all 0.2108
_refine_ls_R_factor_gt 0.0607
_refine_ls_shift/su_max 0.000
_refine_ls_shift/su_mean 0.000
_refine_ls_structure_factor_coef Fsqd
_refine_ls_weighting_details 'calc w=1/[\s^2^(Fo^2^)+(0.0526P)^2^] where P=(Fo^2^+2Fc^2^)/3'
_refine_ls_weighting_scheme calc
_refine_ls_wR_factor_gt 0.1252
_refine_ls_wR_factor_ref 0.1841
_reflns_number_gt 3438
_reflns_number_total 10353
_reflns_threshold_expression I>2\s(I)
_cod_data_source_file su2316.cif
_cod_data_source_block I
_cod_original_cell_volume 2423.9(7)
_cod_original_sg_symbol_H-M P-1
_cod_database_code 2232066
_cod_database_fobs_code 2232066

loop_
_symmetry_equiv_pos_as_xyz
'x, y, z'
'-x, -y, -z'

loop_
_atom_site_type_symbol
_atom_site_label
_atom_site_fract_x
_atom_site_fract_y
_atom_site_fract_z
_atom_site_U_iso_or_equiv
_atom_site_adp_type
_atom_site_calc_flag
_atom_site_refinement_flags
_atom_site_occupancy
_atom_site_symmetry_multiplicity
N N1 0.7028(2) 0.66822(19) 0.12093(18) 0.0611(7) Uani d . 1 1
N N2 0.5820(2) 0.6409(2) 0.09232(18) 0.0600(7) Uani d D 1 1
N N3 0.9007(2) 0.1667(2) 0.4186(2) 0.0708(8) Uani d . 1 1
N N4 0.9645(3) 0.2611(2) 0.43764(19) 0.0687(8) Uani d D 1 1
N N5 0.4514(2) 0.7856(2) 0.8040(2) 0.0738(8) Uani d . 1 1
N N6 0.4112(3) 0.8381(2) 0.8720(2) 0.0740(8) Uani d D 1 1
O O1 0.9121(2) 0.6929(2) 0.23860(18) 0.0873(8) Uani d . 1 1
H H1 0.8399 0.6837 0.2209 0.131 Uiso calc R 1 1
O O2 0.6032(2) 0.60244(19) 0.22336(17) 0.0933(8) Uani d . 1 1
O O3 0.36430(18) 0.60654(17) -0.02694(15) 0.0761(7) Uani d . 1 1
O O4 0.7731(2) -0.0019(2) 0.2966(2) 0.1034(9) Uani d D 1 1
O O5 0.8678(2) 0.2523(2) 0.28836(18) 0.0987(9) Uani d . 1 1
O O6 1.1456(2) 0.41689(17) 0.54154(16) 0.0831(7) Uani d . 1 1
O O7 0.5615(3) 0.6551(2) 0.7471(3) 0.1237(11) Uani d . 1 1
H H7 0.5334 0.6886 0.7837 0.186 Uiso calc R 1 1
O O8 0.5332(2) 0.78589(19) 0.97944(17) 0.0900(8) Uani d . 1 1
O O9 0.2894(2) 0.96365(18) 0.93681(17) 0.0842(7) Uani d . 1 1
C C1 0.8710(3) 0.7184(2) 0.0879(3) 0.0618(9) Uani d . 1 1
C C2 0.9480(3) 0.7153(2) 0.1729(3) 0.0691(10) Uani d . 1 1
C C3 1.0712(3) 0.7350(3) 0.1956(3) 0.0917(13) Uani d . 1 1
H H3 1.1215 0.7328 0.2528 0.110 Uiso calc R 1 1
C C4 1.1155(4) 0.7569(3) 0.1350(4) 0.1004(15) Uani d . 1 1
H H4A 1.1970 0.7697 0.1512 0.120 Uiso calc R 1 1
C C5 1.0438(4) 0.7614(3) 0.0477(4) 0.0866(12) Uani d . 1 1
C C6 1.0888(5) 0.7824(3) -0.0165(5) 0.124(2) Uani d . 1 1
H H6 1.1704 0.7967 0.0004 0.149 Uiso calc R 1 1
C C7 1.0206(6) 0.7832(4) -0.1024(5) 0.133(2) Uani d . 1 1
H H7A 1.0542 0.7956 -0.1443 0.160 Uiso calc R 1 1
C C8 0.8966(5) 0.7646(3) -0.1265(3) 0.1155(16) Uani d . 1 1
H H8 0.8478 0.7661 -0.1845 0.139 Uiso calc R 1 1
C C9 0.8477(4) 0.7444(3) -0.0652(3) 0.0891(12) Uani d . 1 1
H H9 0.7660 0.7319 -0.0826 0.107 Uiso calc R 1 1
C C10 0.9190(4) 0.7421(2) 0.0238(3) 0.0732(10) Uani d . 1 1
C C11 0.7438(3) 0.6925(2) 0.0634(2) 0.0609(9) Uani d . 1 1
H H11 0.6925 0.6935 0.0061 0.073 Uiso calc R 1 1
C C12 0.5386(3) 0.6067(2) 0.1492(2) 0.0607(9) Uani d . 1 1
C C13 0.4076(3) 0.5741(2) 0.1165(2) 0.0538(8) Uani d . 1 1
C C14 0.3236(3) 0.5751(2) 0.0337(2) 0.0594(9) Uani d . 1 1
C C15 0.2043(3) 0.5470(3) 0.0149(3) 0.0763(10) Uani d . 1 1
H H15 0.1487 0.5505 -0.0394 0.092 Uiso calc R 1 1
C C16 0.1684(3) 0.5137(3) 0.0771(4) 0.0897(12) Uani d . 1 1
H H16 0.0882 0.4938 0.0642 0.108 Uiso calc R 1 1
C C17 0.2497(4) 0.5097(3) 0.1577(3) 0.0898(12) Uani d . 1 1
H H17 0.2249 0.4869 0.1993 0.108 Uiso calc R 1 1
C C18 0.3668(3) 0.5392(2) 0.1769(2) 0.0703(10) Uani d . 1 1
H H18 0.4213 0.5360 0.2318 0.084 Uiso calc R 1 1
C C19 0.2841(3) 0.5996(3) -0.1172(2) 0.0881(12) Uani d . 1 1
H H19A 0.2358 0.5324 -0.1498 0.132 Uiso calc R 1 1
H H19B 0.3275 0.6145 -0.1544 0.132 Uiso calc R 1 1
H H19C 0.2347 0.6472 -0.1084 0.132 Uiso calc R 1 1
C C20 0.8568(3) 0.0289(3) 0.4651(3) 0.0623(9) Uani d . 1 1
C C21 0.7909(3) -0.0327(4) 0.3714(3) 0.0811(11) Uani d . 1 1
C C22 0.7382(4) -0.1347(4) 0.3495(3) 0.1021(14) Uani d . 1 1
H H22 0.6970 -0.1763 0.2863 0.123 Uiso calc R 1 1
C C23 0.7474(4) -0.1719(3) 0.4197(4) 0.1044(15) Uani d . 1 1
H H23 0.7119 -0.2391 0.4040 0.125 Uiso calc R 1 1
C C24 0.8093(3) -0.1120(3) 0.5166(4) 0.0821(11) Uani d . 1 1
C C25 0.8153(4) -0.1510(4) 0.5892(5) 0.1082(16) Uani d . 1 1
H H25 0.7780 -0.2177 0.5735 0.130 Uiso calc R 1 1
C C26 0.8746(5) -0.0932(4) 0.6814(5) 0.1133(16) Uani d . 1 1
H H26 0.8771 -0.1195 0.7291 0.136 Uiso calc R 1 1
C C27 0.9322(4) 0.0064(4) 0.7052(3) 0.0955(13) Uani d . 1 1
H H27 0.9744 0.0461 0.7688 0.115 Uiso calc R 1 1
C C28 0.9269(3) 0.0457(3) 0.6359(3) 0.0769(10) Uani d . 1 1
H H28 0.9652 0.1124 0.6533 0.092 Uiso calc R 1 1
C C29 0.8659(3) -0.0110(3) 0.5396(3) 0.0660(9) Uani d . 1 1
C C30 0.9174(3) 0.1300(3) 0.4855(3) 0.0672(10) Uani d . 1 1
H H30 0.9686 0.1688 0.5471 0.081 Uiso calc R 1 1
C C31 0.9472(3) 0.2980(3) 0.3656(3) 0.0710(10) Uani d . 1 1
C C32 1.0257(3) 0.3946(3) 0.3839(2) 0.0610(9) Uani d . 1 1
C C33 1.1207(3) 0.4525(3) 0.4678(2) 0.0647(9) Uani d . 1 1
C C34 1.1860(3) 0.5412(3) 0.4743(3) 0.0800(11) Uani d . 1 1
H H34 1.2493 0.5787 0.5303 0.096 Uiso calc R 1 1
C C35 1.1584(4) 0.5745(3) 0.3986(3) 0.0912(12) Uani d . 1 1
H H35 1.2022 0.6347 0.4036 0.109 Uiso calc R 1 1
C C36 1.0657(4) 0.5184(3) 0.3157(3) 0.0909(12) Uani d . 1 1
H H36 1.0467 0.5406 0.2642 0.109 Uiso calc R 1 1
C C37 1.0008(3) 0.4294(3) 0.3083(2) 0.0777(11) Uani d . 1 1
H H37 0.9388 0.3918 0.2514 0.093 Uiso calc R 1 1
C C38 1.2370(3) 0.4773(3) 0.6314(2) 0.0971(13) Uani d . 1 1
H H38A 1.3115 0.4855 0.6232 0.146 Uiso calc R 1 1
H H38B 1.2412 0.4442 0.6768 0.146 Uiso calc R 1 1
H H38C 1.2194 0.5424 0.6543 0.146 Uiso calc R 1 1
C C39 0.4664(3) 0.7488(3) 0.6523(3) 0.0709(10) Uani d . 1 1
C C40 0.5324(4) 0.6785(3) 0.6673(4) 0.0955(13) Uani d . 1 1
C C41 0.5746(5) 0.6247(4) 0.5978(5) 0.128(2) Uani d . 1 1
H H41 0.6186 0.5770 0.6089 0.154 Uiso calc R 1 1
C C42 0.5511(5) 0.6422(4) 0.5161(5) 0.131(2) Uani d . 1 1
H H42 0.5785 0.6056 0.4705 0.157 Uiso calc R 1 1
C C43 0.4857(4) 0.7148(4) 0.4970(4) 0.0979(14) Uani d . 1 1
C C44 0.4633(5) 0.7349(5) 0.4128(4) 0.134(2) Uani d . 1 1
H H44 0.4898 0.6978 0.3668 0.161 Uiso calc R 1 1
C C45 0.4043(5) 0.8068(6) 0.3963(4) 0.144(2) Uani d . 1 1
H H45 0.3892 0.8184 0.3392 0.173 Uiso calc R 1 1
C C46 0.3663(4) 0.8635(4) 0.4661(4) 0.1291(19) Uani d . 1 1
H H46 0.3280 0.9147 0.4563 0.155 Uiso calc R 1 1
C C47 0.3847(3) 0.8446(4) 0.5489(3) 0.0974(13) Uani d . 1 1
H H47 0.3570 0.8820 0.5938 0.117 Uiso calc R 1 1
C C48 0.4444(3) 0.7701(3) 0.5669(3) 0.0792(11) Uani d . 1 1
C C49 0.4215(3) 0.8000(3) 0.7241(3) 0.0731(10) Uani d . 1 1
H H49 0.3710 0.8431 0.7123 0.088 Uiso calc R 1 1
C C50 0.4587(3) 0.8365(3) 0.9618(3) 0.0715(10) Uani d . 1 1
C C51 0.4183(3) 0.8957(3) 1.0363(3) 0.0700(10) Uani d . 1 1
C C52 0.3376(3) 0.9574(3) 1.0247(3) 0.0717(10) Uani d . 1 1
C C53 0.3071(3) 1.0091(3) 1.1009(3) 0.0893(12) Uani d . 1 1
H H53 0.2534 1.0505 1.0931 0.107 Uiso calc R 1 1
C C54 0.3569(4) 0.9986(3) 1.1876(3) 0.1009(14) Uani d . 1 1
H H54 0.3354 1.0322 1.2382 0.121 Uiso calc R 1 1
C C55 0.4380(4) 0.9392(4) 1.2006(3) 0.1055(15) Uani d . 1 1
H H55 0.4720 0.9330 1.2598 0.127 Uiso calc R 1 1
C C56 0.4681(3) 0.8889(3) 1.1252(3) 0.0915(12) Uani d . 1 1
H H56 0.5236 0.8492 1.1343 0.110 Uiso calc R 1 1
C C57 0.2108(4) 1.0304(3) 0.9225(3) 0.1040(14) Uani d . 1 1
H H57A 0.1420 1.0096 0.9350 0.156 Uiso calc R 1 1
H H57B 0.1874 1.0282 0.8578 0.156 Uiso calc R 1 1
H H57C 0.2502 1.0982 0.9652 0.156 Uiso calc R 1 1
H H2 0.534(2) 0.648(2) 0.0388(13) 0.080 Uiso d D 1 1
H H4B 1.022(2) 0.296(2) 0.4955(12) 0.080 Uiso d D 1 1
H H6A 0.360(2) 0.878(2) 0.864(2) 0.080 Uiso d D 1 1
H H4 0.805(3) 0.0608(10) 0.314(2) 0.080 Uiso d D 1 1

loop_
_atom_site_aniso_label
_atom_site_aniso_U_11
_atom_site_aniso_U_22
_atom_site_aniso_U_33
_atom_site_aniso_U_12
_atom_site_aniso_U_13
_atom_site_aniso_U_23
N1 0.0485(18) 0.0647(19) 0.0694(19) 0.0107(14) 0.0166(15) 0.0283(16)
N2 0.0452(19) 0.074(2) 0.0614(18) 0.0125(15) 0.0121(15) 0.0332(17)
N3 0.0604(19) 0.079(2) 0.077(2) 0.0174(17) 0.0270(16) 0.0291(19)
N4 0.069(2) 0.079(2) 0.0596(19) 0.0171(18) 0.0200(15) 0.0288(19)
N5 0.069(2) 0.068(2) 0.086(2) 0.0205(16) 0.0315(18) 0.0263(19)
N6 0.074(2) 0.079(2) 0.079(2) 0.0285(17) 0.0248(19) 0.040(2)
O1 0.0634(17) 0.100(2) 0.0949(19) 0.0151(17) 0.0149(15) 0.0453(17)
O2 0.0706(17) 0.129(2) 0.0769(17) 0.0049(16) 0.0023(14) 0.0630(17)
O3 0.0570(15) 0.0951(19) 0.0648(15) 0.0035(13) 0.0030(12) 0.0374(14)
O4 0.082(2) 0.121(3) 0.0783(19) 0.0030(19) 0.0182(16) 0.014(2)
O5 0.0836(19) 0.124(2) 0.0684(17) -0.0067(17) 0.0066(15) 0.0385(17)
O6 0.0902(18) 0.0897(19) 0.0557(15) 0.0138(15) 0.0062(13) 0.0305(14)
O7 0.120(3) 0.103(3) 0.181(3) 0.058(2) 0.066(2) 0.074(3)
O8 0.0828(19) 0.095(2) 0.106(2) 0.0354(16) 0.0286(15) 0.0549(17)
O9 0.0846(18) 0.092(2) 0.0844(19) 0.0358(15) 0.0275(14) 0.0402(16)
C1 0.057(2) 0.047(2) 0.079(3) 0.0125(18) 0.028(2) 0.0156(19)
C2 0.050(2) 0.053(2) 0.091(3) 0.0054(18) 0.017(2) 0.017(2)
C3 0.055(3) 0.079(3) 0.120(4) 0.011(2) 0.020(3) 0.020(3)
C4 0.063(3) 0.069(3) 0.147(5) 0.005(2) 0.042(3) 0.008(3)
C5 0.084(3) 0.050(2) 0.134(4) 0.004(2) 0.070(3) 0.015(3)
C6 0.128(5) 0.064(3) 0.191(6) -0.004(3) 0.110(5) 0.011(4)
C7 0.188(7) 0.077(4) 0.173(6) 0.009(4) 0.137(6) 0.029(4)
C8 0.165(5) 0.089(3) 0.122(4) 0.021(3) 0.086(4) 0.044(3)
C9 0.105(3) 0.070(3) 0.107(3) 0.006(2) 0.061(3) 0.032(3)
C10 0.078(3) 0.051(2) 0.095(3) 0.011(2) 0.046(2) 0.016(2)
C11 0.055(2) 0.055(2) 0.073(2) 0.0163(18) 0.0207(19) 0.0246(19)
C12 0.060(2) 0.062(2) 0.056(2) 0.0113(19) 0.0129(19) 0.0262(19)
C13 0.048(2) 0.055(2) 0.054(2) 0.0076(16) 0.0141(17) 0.0187(17)
C14 0.055(2) 0.053(2) 0.067(2) 0.0122(18) 0.0198(19) 0.0198(19)
C15 0.057(3) 0.068(3) 0.095(3) 0.014(2) 0.020(2) 0.026(2)
C16 0.056(3) 0.070(3) 0.134(4) 0.010(2) 0.039(3) 0.022(3)
C17 0.090(3) 0.084(3) 0.111(4) 0.013(3) 0.061(3) 0.033(3)
C18 0.075(3) 0.069(3) 0.073(2) 0.014(2) 0.033(2) 0.028(2)
C19 0.085(3) 0.088(3) 0.058(2) 0.009(2) -0.010(2) 0.021(2)
C20 0.049(2) 0.065(3) 0.066(2) 0.0104(19) 0.0232(19) 0.013(2)
C21 0.062(3) 0.092(4) 0.084(3) 0.014(2) 0.029(2) 0.022(3)
C22 0.074(3) 0.088(4) 0.110(4) -0.004(3) 0.032(3) -0.004(3)
C23 0.072(3) 0.067(3) 0.160(5) 0.003(2) 0.047(3) 0.020(4)
C24 0.056(2) 0.065(3) 0.123(4) 0.012(2) 0.037(3) 0.027(3)
C25 0.091(4) 0.085(4) 0.180(5) 0.024(3) 0.066(4) 0.070(4)
C26 0.117(4) 0.108(5) 0.165(5) 0.044(3) 0.077(4) 0.084(4)
C27 0.106(3) 0.098(4) 0.106(3) 0.038(3) 0.043(3) 0.058(3)
C28 0.085(3) 0.075(3) 0.081(3) 0.025(2) 0.033(2) 0.035(3)
C29 0.056(2) 0.061(3) 0.092(3) 0.019(2) 0.038(2) 0.030(2)
C30 0.060(2) 0.077(3) 0.067(2) 0.020(2) 0.0255(19) 0.027(2)
C31 0.064(3) 0.095(3) 0.060(2) 0.025(2) 0.021(2) 0.035(2)
C32 0.060(2) 0.077(3) 0.052(2) 0.021(2) 0.0194(19) 0.028(2)
C33 0.069(2) 0.078(3) 0.057(2) 0.030(2) 0.024(2) 0.031(2)
C34 0.074(3) 0.091(3) 0.072(3) 0.013(2) 0.020(2) 0.033(2)
C35 0.085(3) 0.097(3) 0.094(3) 0.007(3) 0.031(3) 0.042(3)
C36 0.091(3) 0.108(4) 0.089(3) 0.023(3) 0.034(3) 0.055(3)
C37 0.072(3) 0.103(3) 0.064(2) 0.021(2) 0.021(2) 0.042(2)
C38 0.094(3) 0.118(3) 0.052(2) 0.027(3) 0.000(2) 0.021(2)
C39 0.055(2) 0.058(3) 0.093(3) 0.0151(19) 0.030(2) 0.014(2)
C40 0.079(3) 0.071(3) 0.135(4) 0.018(3) 0.045(3) 0.027(3)
C41 0.118(4) 0.073(3) 0.208(7) 0.031(3) 0.100(5) 0.022(4)
C42 0.118(5) 0.083(4) 0.175(6) 0.000(3) 0.094(5) -0.012(4)
C43 0.071(3) 0.102(4) 0.095(4) -0.003(3) 0.045(3) -0.009(3)
C44 0.085(4) 0.184(6) 0.095(4) -0.016(4) 0.047(4) -0.004(4)
C45 0.089(4) 0.254(8) 0.090(4) 0.016(4) 0.044(3) 0.061(5)
C46 0.093(3) 0.226(6) 0.115(4) 0.066(4) 0.057(3) 0.094(4)
C47 0.078(3) 0.148(4) 0.089(3) 0.044(3) 0.039(2) 0.058(3)
C48 0.049(2) 0.099(3) 0.074(3) 0.003(2) 0.020(2) 0.016(3)
C49 0.065(2) 0.071(3) 0.085(3) 0.013(2) 0.023(2) 0.033(2)
C50 0.061(3) 0.064(3) 0.089(3) 0.005(2) 0.019(2) 0.039(2)
C51 0.069(3) 0.067(3) 0.074(3) 0.010(2) 0.019(2) 0.035(2)
C52 0.070(3) 0.065(3) 0.075(3) 0.003(2) 0.022(2) 0.026(2)
C53 0.086(3) 0.083(3) 0.086(3) 0.003(2) 0.023(3) 0.026(3)
C54 0.106(4) 0.095(4) 0.088(4) -0.001(3) 0.037(3) 0.018(3)
C55 0.114(4) 0.112(4) 0.081(3) 0.001(3) 0.023(3) 0.043(3)
C56 0.088(3) 0.098(3) 0.087(3) 0.011(2) 0.021(3) 0.045(3)
C57 0.104(3) 0.115(4) 0.115(3) 0.063(3) 0.044(3) 0.054(3)

loop_
_atom_type_symbol
_atom_type_description
_atom_type_scat_dispersion_real
_atom_type_scat_dispersion_imag
_atom_type_scat_source
C C 0.0033 0.0016 'International Tables Vol C Tables 4.2.6.8 and 6.1.1.4'
H H 0.0000 0.0000 'International Tables Vol C Tables 4.2.6.8 and 6.1.1.4'
N N 0.0061 0.0033 'International Tables Vol C Tables 4.2.6.8 and 6.1.1.4'
O O 0.0106 0.0060 'International Tables Vol C Tables 4.2.6.8 and 6.1.1.4'

loop_
_geom_angle_atom_site_label_1
_geom_angle_atom_site_label_2
_geom_angle_atom_site_label_3
_geom_angle
C11 N1 N2 117.2(3)
C12 N2 N1 117.3(3)
C12 N2 H2 122(2)
N1 N2 H2 121(2)
C30 N3 N4 119.5(3)
C31 N4 N3 118.7(3)
C31 N4 H4B 120(2)
N3 N4 H4B 121(2)
C49 N5 N6 118.6(3)
C50 N6 N5 118.5(3)
C50 N6 H6A 116(2)
N5 N6 H6A 125(2)
C2 O1 H1 109.5
C14 O3 C19 120.0(3)
C21 O4 H4 112(3)
C33 O6 C38 119.2(3)
C40 O7 H7 109.5
C52 O9 C57 119.7(3)
C2 C1 C10 118.7(3)
C2 C1 C11 120.2(3)
C10 C1 C11 121.1(3)
O1 C2 C1 123.6(3)
O1 C2 C3 115.3(4)
C1 C2 C3 121.1(4)
C4 C3 C2 119.9(4)
C4 C3 H3 120.0
C2 C3 H3 120.0
C3 C4 C5 122.5(4)
C3 C4 H4A 118.7
C5 C4 H4A 118.7
C6 C5 C4 123.0(5)
C6 C5 C10 118.8(5)
C4 C5 C10 118.2(4)
C7 C6 C5 123.7(6)
C7 C6 H6 118.2
C5 C6 H6 118.2
C6 C7 C8 117.9(5)
C6 C7 H7A 121.0
C8 C7 H7A 121.0
C9 C8 C7 120.7(5)
C9 C8 H8 119.7
C7 C8 H8 119.7
C8 C9 C10 121.3(4)
C8 C9 H9 119.4
C10 C9 H9 119.4
C9 C10 C1 122.7(4)
C9 C10 C5 117.7(4)
C1 C10 C5 119.6(4)
N1 C11 C1 119.9(3)
N1 C11 H11 120.1
C1 C11 H11 120.1
O2 C12 N2 121.6(3)
O2 C12 C13 121.1(3)
N2 C12 C13 117.3(3)
C14 C13 C18 117.4(3)
C14 C13 C12 127.2(3)
C18 C13 C12 115.4(3)
O3 C14 C15 122.0(3)
O3 C14 C13 117.2(3)
C15 C14 C13 120.8(3)
C16 C15 C14 119.6(4)
C16 C15 H15 120.2
C14 C15 H15 120.2
C17 C16 C15 120.5(4)
C17 C16 H16 119.8
C15 C16 H16 119.8
C18 C17 C16 119.8(4)
C18 C17 H17 120.1
C16 C17 H17 120.1
C17 C18 C13 121.9(3)
C17 C18 H18 119.0
C13 C18 H18 119.0
O3 C19 H19A 109.5
O3 C19 H19B 109.5
H19A C19 H19B 109.5
O3 C19 H19C 109.5
H19A C19 H19C 109.5
H19B C19 H19C 109.5
C21 C20 C29 119.0(4)
C21 C20 C30 119.7(4)
C29 C20 C30 121.3(3)
O4 C21 C20 123.9(4)
O4 C21 C22 115.7(4)
C20 C21 C22 120.4(4)
C23 C22 C21 120.3(4)
C23 C22 H22 119.9
C21 C22 H22 119.9
C22 C23 C24 121.9(4)
C22 C23 H23 119.0
C24 C23 H23 119.0
C25 C24 C23 121.3(5)
C25 C24 C29 120.1(4)
C23 C24 C29 118.6(4)
C26 C25 C24 120.8(5)
C26 C25 H25 119.6
C24 C25 H25 119.6
C25 C26 C27 119.7(5)
C25 C26 H26 120.1
C27 C26 H26 120.1
C28 C27 C26 120.3(4)
C28 C27 H27 119.8
C26 C27 H27 119.8
C27 C28 C29 122.0(4)
C27 C28 H28 119.0
C29 C28 H28 119.0
C28 C29 C24 117.0(4)
C28 C29 C20 123.2(3)
C24 C29 C20 119.8(4)
N3 C30 C20 120.1(3)
N3 C30 H30 120.0
C20 C30 H30 120.0
O5 C31 N4 119.9(4)
O5 C31 C32 121.7(3)
N4 C31 C32 118.3(3)
C37 C32 C33 117.6(3)
C37 C32 C31 115.2(3)
C33 C32 C31 127.1(3)
O6 C33 C34 122.2(3)
O6 C33 C32 117.2(3)
C34 C33 C32 120.6(3)
C35 C34 C33 120.6(4)
C35 C34 H34 119.7
C33 C34 H34 119.7
C36 C35 C34 119.6(4)
C36 C35 H35 120.2
C34 C35 H35 120.2
C35 C36 C37 120.2(4)
C35 C36 H36 119.9
C37 C36 H36 119.9
C36 C37 C32 121.4(4)
C36 C37 H37 119.3
C32 C37 H37 119.3
O6 C38 H38A 109.5
O6 C38 H38B 109.5
H38A C38 H38B 109.5
O6 C38 H38C 109.5
H38A C38 H38C 109.5
H38B C38 H38C 109.5
C40 C39 C48 119.2(4)
C40 C39 C49 119.4(4)
C48 C39 C49 121.4(4)
O7 C40 C39 123.9(4)
O7 C40 C41 115.0(5)
C39 C40 C41 121.1(5)
C42 C41 C40 119.9(6)
C42 C41 H41 120.1
C40 C41 H41 120.1
C41 C42 C43 121.8(6)
C41 C42 H42 119.1
C43 C42 H42 119.1
C44 C43 C42 121.9(6)
C44 C43 C48 119.4(6)
C42 C43 C48 118.6(5)
C45 C44 C43 121.7(6)
C45 C44 H44 119.1
C43 C44 H44 119.1
C44 C45 C46 119.1(6)
C44 C45 H45 120.5
C46 C45 H45 120.5
C47 C46 C45 120.7(5)
C47 C46 H46 119.6
C45 C46 H46 119.6
C46 C47 C48 121.1(4)
C46 C47 H47 119.5
C48 C47 H47 119.5
C47 C48 C43 117.9(5)
C47 C48 C39 122.9(4)
C43 C48 C39 119.2(5)
N5 C49 C39 119.8(4)
N5 C49 H49 120.1
C39 C49 H49 120.1
O8 C50 N6 119.8(4)
O8 C50 C51 121.6(4)
N6 C50 C51 118.7(4)
C56 C51 C52 118.2(4)
C56 C51 C50 115.6(4)
C52 C51 C50 126.2(4)
O9 C52 C53 122.1(4)
O9 C52 C51 117.6(4)
C53 C52 C51 120.3(4)
C54 C53 C52 119.6(4)
C54 C53 H53 120.2
C52 C53 H53 120.2
C53 C54 C55 120.9(5)
C53 C54 H54 119.6
C55 C54 H54 119.6
C54 C55 C56 119.2(4)
C54 C55 H55 120.4
C56 C55 H55 120.4
C55 C56 C51 121.8(4)
C55 C56 H56 119.1
C51 C56 H56 119.1
O9 C57 H57A 109.5
O9 C57 H57B 109.5
H57A C57 H57B 109.5
O9 C57 H57C 109.5
H57A C57 H57C 109.5
H57B C57 H57C 109.5

loop_
_geom_bond_atom_site_label_1
_geom_bond_atom_site_label_2
_geom_bond_distance
N1 C11 1.280(3)
N1 N2 1.375(3)
N2 C12 1.355(4)
N2 H2 0.906(10)
N3 C30 1.283(4)
N3 N4 1.376(4)
N4 C31 1.359(4)
N4 H4B 0.906(10)
N5 C49 1.283(4)
N5 N6 1.371(4)
N6 C50 1.361(4)
N6 H6A 0.887(10)
O1 C2 1.354(4)
O1 H1 0.8200
O2 C12 1.212(3)
O3 C14 1.371(3)
O3 C19 1.420(3)
O4 C21 1.343(4)
O4 H4 0.857(10)
O5 C31 1.223(4)
O6 C33 1.367(3)
O6 C38 1.438(4)
O7 C40 1.350(5)
O7 H7 0.8200
O8 C50 1.233(4)
O9 C52 1.361(4)
O9 C57 1.433(4)
C1 C2 1.391(4)
C1 C10 1.422(4)
C1 C11 1.455(4)
C2 C3 1.409(5)
C3 C4 1.335(5)
C3 H3 0.9300
C4 C5 1.405(5)
C4 H4A 0.9300
C5 C6 1.387(6)
C5 C10 1.426(5)
C6 C7 1.354(6)
C6 H6 0.9300
C7 C8 1.416(7)
C7 H7A 0.9300
C8 C9 1.370(5)
C8 H8 0.9300
C9 C10 1.413(5)
C9 H9 0.9300
C11 H11 0.9300
C12 C13 1.492(4)
C13 C14 1.390(4)
C13 C18 1.393(4)
C14 C15 1.382(4)
C15 C16 1.376(5)
C15 H15 0.9300
C16 C17 1.366(5)
C16 H16 0.9300
C17 C18 1.357(5)
C17 H17 0.9300
C18 H18 0.9300
C19 H19A 0.9600
C19 H19B 0.9600
C19 H19C 0.9600
C20 C21 1.389(5)
C20 C29 1.432(4)
C20 C30 1.438(4)
C21 C22 1.416(5)
C22 C23 1.346(5)
C22 H22 0.9300
C23 C24 1.411(5)
C23 H23 0.9300
C24 C25 1.403(5)
C24 C29 1.412(5)
C25 C26 1.346(6)
C25 H25 0.9300
C26 C27 1.396(6)
C26 H26 0.9300
C27 C28 1.358(4)
C27 H27 0.9300
C28 C29 1.394(4)
C28 H28 0.9300
C30 H30 0.9300
C31 C32 1.485(5)
C32 C37 1.385(4)
C32 C33 1.399(4)
C33 C34 1.378(4)
C34 C35 1.374(4)
C34 H34 0.9300
C35 C36 1.372(5)
C35 H35 0.9300
C36 C37 1.375(5)
C36 H36 0.9300
C37 H37 0.9300
C38 H38A 0.9600
C38 H38B 0.9600
C38 H38C 0.9600
C39 C40 1.375(5)
C39 C48 1.420(5)
C39 C49 1.449(5)
C40 C41 1.410(6)
C41 C42 1.336(6)
C41 H41 0.9300
C42 C43 1.414(6)
C42 H42 0.9300
C43 C44 1.393(6)
C43 C48 1.416(5)
C44 C45 1.352(7)
C44 H44 0.9300
C45 C46 1.396(6)
C45 H45 0.9300
C46 C47 1.368(5)
C46 H46 0.9300
C47 C48 1.394(5)
C47 H47 0.9300
C49 H49 0.9300
C50 C51 1.482(5)
C51 C56 1.381(4)
C51 C52 1.391(5)
C52 C53 1.391(5)
C53 C54 1.372(5)
C53 H53 0.9300
C54 C55 1.373(5)
C54 H54 0.9300
C55 C56 1.374(5)
C55 H55 0.9300
C56 H56 0.9300
C57 H57A 0.9600
C57 H57B 0.9600
C57 H57C 0.9600

loop_
_geom_hbond_atom_site_label_D
_geom_hbond_atom_site_label_H
_geom_hbond_atom_site_label_A
_geom_hbond_site_symmetry_A
_geom_hbond_distance_DH
_geom_hbond_distance_HA
_geom_hbond_distance_DA
_geom_hbond_angle_DHA
O1 H1 N1 . 0.82 1.84 2.556(3) 145
N2 H2 O3 . 0.906(10) 1.94(2) 2.622(3) 131(3)
N2 H2 O8 1_554 0.906(10) 2.41(2) 3.094(4) 132(2)
O4 H4 N3 . 0.857(10) 1.82(2) 2.538(4) 141(3)
N4 H4B O6 . 0.906(10) 1.95(2) 2.647(4) 132(3)
O7 H7 N5 . 0.82 1.80 2.517(4) 146
N6 H6A O9 . 0.887(10) 1.89(2) 2.621(4) 138(3)
C11 H11 O8 1_554 0.93 2.46 3.122(4) 129
C38 H38B O2 2_766 0.96 2.35 3.090(5) 133
C57 H57B O4 2_666 0.96 2.56 3.435(5) 151

loop_
_cod_related_entry_id
_cod_related_entry_database
_cod_related_entry_code
1 ChemSpider 12514603
